data_7120060
loop_
_publ_author_name
'Beaud, Rodolphe'
'Nandi, Raj Kumar'
'P\'erez-Luna, Alejandro'
'Guillot, R\'egis'
'Gori, Didier'
'Kouklovsky, Cyrille'
'Ghermani, Nour Eddine'
'Gandon, Vincent'
'Vincent, Guillaume'

_publ_section_title
;
 Revealing the Electrophilicity of N-Ac Indoles with FeCl3: a mechanistic
 study
;
_journal_name_full 'Chem. Commun.'
_journal_paper_doi 10.1039/C7CC02756G
_journal_year 2017
_chemical_formula_moiety 'C11 H11 N O'
_chemical_formula_sum 'C11 H11 N O'
_chemical_formula_weight 173.203
_space_group_IT_number 14
_symmetry_cell_setting monoclinic
_symmetry_space_group_name_Hall '-P 2ybc'
_symmetry_space_group_name_H-M 'P 1 21/c 1'
_atom_sites_solution_hydrogens difmap
_atom_sites_solution_primary direct
_atom_sites_solution_secondary difmap
_audit_creation_method 'MoPro v15.10   rev. 1113 '
_audit_update_record
;
2017-03-29 deposited with the CCDC.
2017-05-03 downloaded from the CCDC.
;
_cell_angle_alpha 90.00
_cell_angle_beta 110.7750(10)
_cell_angle_gamma 90.00
_cell_formula_units_Z 4
_cell_length_a 7.1804(2)
_cell_length_b 15.7374(5)
_cell_length_c 8.4332(3)
_cell_measurement_reflns_used 9954
_cell_measurement_temperature 100(1)
_cell_measurement_theta_max 54.20
_cell_measurement_theta_min 2.59
_cell_volume 891.00(5)
_computing_structure_refinement 'MoPro (J. Appl. Cryst. 2005, 38, 38-54)'
_computing_structure_solution 'SHELXS-97 (Sheldrick, 1990)'
_diffrn_ambient_temperature 100(1)
_diffrn_measured_fraction_theta_full 0.991
_diffrn_measured_fraction_theta_max 0.938
_diffrn_measurement_device_type 'Bruker D8 Venture'
_diffrn_measurement_method '\f or \w oscillation scans'
_diffrn_radiation_monochromator graphite
_diffrn_radiation_source 'fine-focus sealed tube'
_diffrn_radiation_type MoK\a
_diffrn_radiation_wavelength 0.71069
_diffrn_reflns_av_R_equivalents 0.0000
_diffrn_reflns_av_sigmaI/netI 0.0436
_diffrn_reflns_limit_h_max 16
_diffrn_reflns_limit_h_min -17
_diffrn_reflns_limit_k_max 37
_diffrn_reflns_limit_k_min 0
_diffrn_reflns_limit_l_max 20
_diffrn_reflns_limit_l_min 0
_diffrn_reflns_number 12924
_diffrn_reflns_theta_full 56.74
_diffrn_reflns_theta_max 60.66
_diffrn_reflns_theta_min 2.59
_exptl_absorpt_coefficient_mu 0.083
_exptl_absorpt_correction_T_max 0.9827
_exptl_absorpt_correction_T_min 0.9746
_exptl_crystal_colour colorless
_exptl_crystal_density_diffrn 1.291
_exptl_crystal_density_method 'not measured'
_exptl_crystal_description block
_exptl_crystal_F_000 368
_exptl_crystal_size_max 0.31
_exptl_crystal_size_mid 0.29
_exptl_crystal_size_min 0.21
_refine_ls_extinction_method none
_refine_ls_goodness_of_fit_ref 0.995
_refine_ls_hydrogen_treatment constr
_refine_ls_matrix_type full
_refine_ls_number_parameters 0
_refine_ls_number_reflns 12924
_refine_ls_number_restraints 0
_refine_ls_restrained_S_all 0.000
_refine_ls_R_factor_all 0.0581
_refine_ls_R_factor_gt 0.0256
_refine_ls_shift/su_max 0.000
_refine_ls_shift/su_mean 0.000
_refine_ls_structure_factor_coef Fsqd
_refine_ls_weighting_scheme sigma
_refine_ls_wR_factor_gt 0.0451
_refine_ls_wR_factor_ref 0.0556
_reflns_number_gt 8153
_reflns_number_total 12924
_reflns_threshold_expression >2.0sigma(I)
_cod_data_source_file c7cc02756g2.cif
_cod_data_source_block 1a
_cod_original_sg_symbol_Hall 'P 21/c'
_cod_original_sg_symbol_H-M 'P 21/c'
_cod_database_code 7120060

loop_
_symmetry_equiv_pos_as_xyz
'x, y, z'
'-x, y+1/2, -z+1/2'
'-x, -y, -z'
'x, -y+1/2, z+1/2'

loop_
_atom_site_type_symbol
_atom_site_label
_atom_site_fract_x
_atom_site_fract_y
_atom_site_fract_z
_atom_site_U_iso_or_equiv
_atom_site_adp_type
_atom_site_occupancy
_atom_site_calc_flag
_atom_site_refinement_flags_posn
_atom_site_refinement_flags_adp
C C9 0.31402 0.87126 0.40757 0.01274 Uani 1 d . .
C C10 0.40851 0.79892 0.52510 0.01780 Uani 1 d . .
H H10A 0.31310 0.77807 0.58838 0.02653 Uiso 1 d R U
H H10B 0.54605 0.81739 0.61714 0.02660 Uiso 1 d R U
H H10C 0.43227 0.74876 0.45055 0.02660 Uiso 1 d R U
C C2 0.33801 0.96043 0.65736 0.01271 Uani 1 d . .
H H2 0.40824 0.91024 0.74625 0.01494 Uiso 1 d R U
C C3 0.28298 1.03976 0.68627 0.01275 Uani 1 d . .
C C3A 0.19501 1.07974 0.52215 0.01139 Uani 1 d . .
C C4 0.10983 1.15981 0.47417 0.01443 Uani 1 d . .
H H4 0.10400 1.20513 0.56893 0.01804 Uiso 1 d R U
C C5 0.03252 1.17992 0.30244 0.01609 Uani 1 d . .
H H5 -0.03718 1.24130 0.26418 0.01977 Uiso 1 d R U
C C6 0.04320 1.12164 0.18000 0.01572 Uani 1 d . .
H H6 -0.01968 1.13882 0.04721 0.01886 Uiso 1 d R U
C C7 0.12939 1.04169 0.22554 0.01330 Uani 1 d . .
H H7 0.13827 0.99674 0.13132 0.01597 Uiso 1 d R U
C C7A 0.20205 1.02141 0.39764 0.01056 Uani 1 d . .
C C11 0.30641 1.07971 0.85230 0.01990 Uani 1 d . .
H H11A 0.34289 1.03353 0.94989 0.02992 Uiso 1 d R U
H H11B 0.17149 1.10960 0.84510 0.03002 Uiso 1 d R U
H H11C 0.42209 1.12543 0.88264 0.03015 Uiso 1 d R U
N N1 0.29136 0.94701 0.48251 0.01125 Uani 1 d . .
O O8 0.25706 0.86406 0.25359 0.01827 Uani 1 d . .

loop_
_atom_site_aniso_label
_atom_site_aniso_U_11
_atom_site_aniso_U_22
_atom_site_aniso_U_33
_atom_site_aniso_U_12
_atom_site_aniso_U_13
_atom_site_aniso_U_23
C9 0.01351 0.00995 0.01464 -0.00026 0.00483 -0.00039
C10 0.01861 0.01224 0.02225 0.00258 0.00688 0.00281
C2 0.01351 0.01318 0.01065 0.00038 0.00331 0.00116
C3 0.01401 0.01408 0.01026 -0.00067 0.00444 -0.00096
C3A 0.01240 0.01083 0.01167 0.00011 0.00518 -0.00021
C4 0.01675 0.01149 0.01681 0.00192 0.00814 0.00027
C5 0.01798 0.01290 0.01851 0.00357 0.00783 0.00374
C6 0.01823 0.01482 0.01402 0.00243 0.00560 0.00417
C7 0.01593 0.01332 0.01066 0.00065 0.00474 0.00115
C7A 0.01159 0.01026 0.00998 0.00001 0.00403 0.00039
C11 0.02503 0.02211 0.01281 -0.00150 0.00701 -0.00428
N1 0.01256 0.00997 0.01103 0.00038 0.00396 0.00038
O8 0.02494 0.01390 0.01473 0.00036 0.00549 -0.00341

loop_
_atom_type_symbol
_atom_type_description
_atom_type_scat_dispersion_real
_atom_type_scat_dispersion_imag
_atom_type_scat_source
C C 0.0033 0.0016 'Clementi & Roetti 1974. Atomic Data & Nuclear Data Tables. 14, 177'
H H 0.0000 0.0000 'Clementi & Roetti 1974. Atomic Data & Nuclear Data Tables. 14, 177'
N N 0.0061 0.0033 'Clementi & Roetti 1974. Atomic Data & Nuclear Data Tables. 14, 177'
O O 0.0106 0.0060 'Clementi & Roetti 1974. Atomic Data & Nuclear Data Tables. 14, 177'

loop_
_geom_angle_atom_site_label_1
_geom_angle_atom_site_label_2
_geom_angle_atom_site_label_3
_geom_angle
O8 C9 N1 121.056
O8 C9 C10 122.244
N1 C9 C10 116.693
C9 C10 H10B 111.173
C9 C10 H10A 110.208
C9 C10 H10C 107.619
H10B C10 H10A 108.540
H10B C10 H10C 109.579
H10A C10 H10C 109.711
N1 C2 C3 110.480
N1 C2 H2 119.692
C3 C2 H2 129.828
C2 C3 C3A 106.530
C2 C3 C11 127.895
C3A C3 C11 125.575
C7A C3A C3 108.115
C7A C3A C4 119.981
C3 C3A C4 131.898
C3A C4 C5 118.619
C3A C4 H4 120.537
C5 C4 H4 120.844
C4 C5 C6 120.763
C4 C5 H5 118.989
C6 C5 H5 120.246
C7 C6 C5 121.447
C7 C6 H6 119.452
C5 C6 H6 119.089
C7A C7 C6 117.321
C7A C7 H7 121.114
C6 C7 H7 121.561
N1 C7A C3A 107.110
N1 C7A C7 131.050
C3A C7A C7 121.839
C3 C11 H11A 110.816
C3 C11 H11B 109.736
C3 C11 H11C 109.342
H11A C11 H11B 108.572
H11A C11 H11C 108.775
H11B C11 H11C 109.578
C9 N1 C7A 126.275
C9 N1 C2 125.740
C7A N1 C2 107.764

loop_
_geom_bond_atom_site_label_1
_geom_bond_atom_site_label_2
_geom_bond_distance
C9 O8 1.22050
C9 N1 1.38562
C9 C10 1.50387
C10 H10B 1.05758
C10 H10A 1.05879
C10 H10C 1.05999
C2 N1 1.40742
C2 C3 1.35746
C2 H2 1.08249
C3 C3A 1.44572
C3 C11 1.48896
C3A C7A 1.40909
C3A C4 1.39641
C4 C5 1.39115
C4 H4 1.08300
C5 C6 1.40343
C5 H5 1.08317
C6 C7 1.39448
C6 H6 1.08277
C7 C7A 1.39403
C7 H7 1.08253
C7A N1 1.40315
C11 H11A 1.05894
C11 H11B 1.05911
C11 H11C 1.05938

loop_
_geom_hbond_atom_site_label_D
_geom_hbond_atom_site_label_H
_geom_hbond_atom_site_label_A
_geom_hbond_distance_DH
_geom_hbond_distance_HA
_geom_hbond_distance_DA
_geom_hbond_angle_DHA
_geom_hbond_site_symmetry_A
C7 H7 O8 1.083 2.351 2.9254 111.42 1_555
C5 H5 O8 1.083 2.466 3.4996 159.25 2_555
C6 H6 O8 1.083 2.505 3.5322 158.00 3_575

loop_
_geom_torsion_atom_site_label_1
_geom_torsion_atom_site_label_2
_geom_torsion_atom_site_label_3
_geom_torsion_atom_site_label_4
_geom_torsion
C9 N1 C7A C3A 174.81
C9 N1 C7A C7 -5.48
C9 N1 C2 C3 -175.11
C9 N1 C2 H2 4.96
C10 C9 N1 C7A -177.92
C10 C9 N1 C2 -3.99
H10A C10 C9 O8 -111.48
H10A C10 C9 N1 67.56
H10B C10 C9 O8 128.13
H10B C10 C9 N1 -52.84
H10C C10 C9 O8 8.12
H10C C10 C9 N1 -172.84
C2 N1 C9 O8 175.06
C2 N1 C7A C3A -0.02
C2 N1 C7A C7 179.69
C2 C3 C3A C7A -0.40
C2 C3 C3A C4 178.65
C2 C3 C11 H11A -13.40
C2 C3 C11 H11B -133.30
C2 C3 C11 H11C 106.49
H2 C2 N1 C7A 179.82
H2 C2 C3 C3A -179.68
H2 C2 C3 C11 0.34
C3 C2 N1 C7A -0.24
C3 C3A C7A N1 0.26
C3 C3A C7A C7 -179.49
C3 C3A C4 C5 -178.70
C3 C3A C4 H4 1.17
C3A C7A C7 C6 -1.88
C3A C7A C7 H7 178.80
C3A C3 C2 N1 0.39
C3A C3 C11 H11A 166.62
C3A C3 C11 H11B 46.73
C3A C3 C11 H11C -73.49
C3A C4 C5 C6 -1.20
C3A C4 C5 H5 178.43
C4 C3A C7A N1 -178.93
C4 C3A C7A C7 1.32
C4 C3A C3 C11 -1.36
C4 C5 C6 C7 0.62
C4 C5 C6 H6 179.35
H4 C4 C3A C7A -179.87
H4 C4 C5 C6 178.93
H4 C4 C5 H5 -1.44
C5 C4 C3A C7A 0.26
C5 C6 C7 C7A 0.92
C5 C6 C7 H7 -179.76
H5 C5 C6 C7 -179.02
H5 C5 C6 H6 -0.28
C6 C7 C7A N1 178.44
H6 C6 C7 C7A -177.81
H6 C6 C7 H7 1.50
H7 C7 C7A N1 -0.88
C7A N1 C9 O8 1.13
C7A C3A C3 C11 179.58
C11 C3 C2 N1 -179.59
